data_4324017
loop_
_publ_author_name
'Patricia C. Secrest'
'Steven J. Geib'
'N. John Cooper'

_publ_section_title
;
 Conversion of Dinuclear, Diamagnetic [MoV2O3(NCS)8]4- into Mononuclear,
 Paramagnetic [MoVO(NCS)5]2- through Photolytic Ligand Redistribution
;
_journal_name_full 'Inorganic Chemistry'
_journal_page_first 4182
_journal_page_last 4186
_journal_paper_doi 10.1021/ic9607898
_journal_volume 36
_journal_year 1997
_chemical_formula_sum 'C27 H54 Mo2 N12 O4 S8'
_chemical_formula_weight 1059.18
_chemical_name_systematic
; 
 ? 
;
_space_group_IT_number 2
_symmetry_cell_setting triclinic
_symmetry_space_group_name_Hall '-P 1'
_symmetry_space_group_name_H-M 'P -1'
_atom_sites_solution_hydrogens geom
_atom_sites_solution_primary direct
_atom_sites_solution_secondary difmap
_audit_creation_method SHELXL
_cell_angle_alpha 110.52(3)
_cell_angle_beta 105.17(3)
_cell_angle_gamma 98.63(3)
_cell_formula_units_Z 1
_cell_length_a 9.455(2)
_cell_length_b 11.831(2)
_cell_length_c 12.772(3)
_cell_measurement_temperature 293(2)
_cell_volume 1244.4(6)
_computing_cell_refinement 'Siemens XSCANS'
_computing_data_collection 'Siemens XSCANS'
_computing_data_reduction 'Siemens SHELXTL'
_computing_molecular_graphics 'Siemens SHELXTL'
_computing_publication_material 'Siemens SHELXTL'
_computing_structure_refinement 'SHELXL-93 (Sheldrick, 1993)'
_computing_structure_solution 'SHELXS-86 (Sheldrick, 1990)'
_diffrn_ambient_temperature 293(2)
_diffrn_measurement_device 'Siemens P4'
_diffrn_measurement_method '\w scans'
_diffrn_radiation_monochromator graphite
_diffrn_radiation_source 'fine-focus sealed tube'
_diffrn_radiation_type MoK\a
_diffrn_radiation_wavelength 0.71073
_diffrn_reflns_av_R_equivalents 0.0170
_diffrn_reflns_av_sigmaI/netI 0.0628
_diffrn_reflns_limit_h_max 0
_diffrn_reflns_limit_h_min -10
_diffrn_reflns_limit_k_max 13
_diffrn_reflns_limit_k_min -13
_diffrn_reflns_limit_l_max 14
_diffrn_reflns_limit_l_min -13
_diffrn_reflns_number 3979
_diffrn_reflns_theta_max 24.00
_diffrn_reflns_theta_min 1.81
_exptl_absorpt_coefficient_mu 0.881
_exptl_absorpt_correction_T_max 0.7425
_exptl_absorpt_correction_T_min 0.6357
_exptl_absorpt_correction_type empirical
_exptl_crystal_density_diffrn 1.413
_exptl_crystal_F_000 544
_exptl_crystal_size_max 0.27
_exptl_crystal_size_mid 0.24
_exptl_crystal_size_min 0.07
_refine_diff_density_max 0.529
_refine_diff_density_min -0.418
_refine_diff_density_rms 0.087
_refine_ls_extinction_method none
_refine_ls_goodness_of_fit_all 1.046
_refine_ls_goodness_of_fit_obs 1.106
_refine_ls_matrix_type full
_refine_ls_number_parameters 250
_refine_ls_number_reflns 3912
_refine_ls_number_restraints 0
_refine_ls_restrained_S_all 1.047
_refine_ls_restrained_S_obs 1.106
_refine_ls_R_factor_all 0.1044
_refine_ls_R_factor_obs 0.0617
_refine_ls_shift/esd_max 0.000
_refine_ls_shift/esd_mean 0.000
_refine_ls_structure_factor_coef Fsqd
_refine_ls_weighting_details 'w=1/[\s^2^(Fo^2^)+(0.0798P)^2^+0.8876P] where P=(Fo^2^+2Fc^2^)/3'
_refine_ls_weighting_scheme calc
_refine_ls_wR_factor_all 0.1655
_refine_ls_wR_factor_obs 0.1392
_reflns_number_observed 2549
_reflns_number_total 3913
_reflns_observed_criterion >2sigma(I)
_cod_data_source_file ic9607898.cif
_cod_data_source_block pat3c
_cod_depositor_comments
;
The following automatic conversions were performed:

'_refine_ls_weighting_scheme' value 'calc
w=1/[\s^2^(Fo^2^)+(0.0798P)^2^+0.8876P] where P=(Fo^2^+2Fc^2^)/3' was
changed to 'calc'. New tag '_refine_ls_weighting_details' was
created. The value of the new tag was set to
'w=1/[\s^2^(Fo^2^)+(0.0798P)^2^+0.8876P] where P=(Fo^2^+2Fc^2^)/3'.

Automatic conversion script
Id: cif_fix_values 3143 2015-03-26 13:38:13Z robertas 
;
_cod_original_cell_volume 1244.4(4)
_cod_original_sg_symbol_H-M 'P 1'
_cod_database_code 4324017
_cod_database_fobs_code 4324017

loop_
_symmetry_equiv_pos_as_xyz
'x, y, z'
'-x, -y, -z'

loop_
_atom_site_aniso_label
_atom_site_aniso_U_11
_atom_site_aniso_U_22
_atom_site_aniso_U_33
_atom_site_aniso_U_23
_atom_site_aniso_U_13
_atom_site_aniso_U_12
Mo 0.0960(6) 0.0580(4) 0.0439(4) 0.0211(3) 0.0198(3) 0.0327(4)
S1 0.142(2) 0.133(2) 0.0652(14) 0.0600(15) 0.0144(15) 0.036(2)
S2 0.088(2) 0.128(2) 0.154(3) 0.066(2) 0.047(2) 0.015(2)
S3 0.106(2) 0.137(2) 0.118(2) 0.096(2) 0.045(2) 0.040(2)
S4 0.157(3) 0.131(2) 0.103(2) 0.049(2) 0.069(2) 0.102(2)
O1 0.118(7) 0.052(4) 0.053(4) 0.027(3) -0.009(4) -0.015(4)
O2 0.203(7) 0.102(4) 0.078(4) 0.040(3) 0.063(5) 0.098(5)
O3 0.143(15) 0.220(20) 0.187(18) 0.128(16) 0.053(13) 0.093(15)
N1 0.090(5) 0.069(4) 0.048(3) 0.027(3) 0.011(3) 0.023(4)
N2 0.071(5) 0.103(6) 0.084(5) 0.049(5) 0.037(4) 0.036(4)
N3 0.098(5) 0.080(4) 0.055(4) 0.037(3) 0.023(4) 0.031(4)
N4 0.068(4) 0.054(4) 0.060(4) 0.018(3) 0.018(3) 0.020(3)
N5 0.093(5) 0.083(4) 0.064(4) 0.037(3) 0.044(4) 0.044(4)
N6 0.066(4) 0.081(4) 0.062(4) 0.026(3) 0.023(3) 0.036(4)
C1 0.065(5) 0.060(4) 0.055(4) 0.024(4) 0.010(4) 0.014(4)
C2 0.066(6) 0.119(8) 0.083(6) 0.062(6) 0.041(5) 0.046(6)
C3 0.053(5) 0.055(4) 0.060(4) 0.018(4) 0.018(4) 0.019(4)
C4 0.054(5) 0.069(5) 0.053(4) 0.030(4) 0.017(3) 0.016(4)
C6 0.124(18) 0.160(20) 0.071(11) 0.053(13) 0.035(12) 0.105(17)
C7 0.121(10) 0.112(9) 0.113(9) 0.006(7) 0.016(8) 0.004(8)
C51 0.272(22) 0.346(26) 0.111(11) 0.079(14) -0.035(13) 0.143(21)
C52 0.243(21) 0.399(32) 0.266(22) 0.265(24) 0.065(17) -0.004(20)
C53 0.563(43) 0.129(13) 0.172(16) 0.012(11) 0.109(21) 0.148(20)
C54 0.147(14) 0.255(20) 0.315(24) -0.004(17) 0.142(16) 0.058(14)
C61 0.114(8) 0.144(9) 0.060(5) 0.019(6) 0.006(5) 0.057(7)
C62 0.148(9) 0.087(6) 0.093(6) 0.027(5) 0.047(6) 0.062(7)
C63 0.077(7) 0.120(8) 0.114(8) 0.028(6) 0.024(6) 0.050(6)
C64 0.121(9) 0.140(10) 0.163(11) 0.071(9) 0.073(9) 0.037(8)

loop_
_atom_site_label
_atom_site_type_symbol
_atom_site_fract_x
_atom_site_fract_y
_atom_site_fract_z
_atom_site_U_iso_or_equiv
_atom_site_thermal_displace_type
_atom_site_occupancy
_atom_site_calc_flag
_atom_site_refinement_flags
_atom_site_disorder_group
Mo Mo 0.29963(9) 0.41201(6) 0.45045(5) 0.0652(3) Uani 1 d . .
S1 S 0.1493(4) 0.4412(3) 0.0735(2) 0.1121(9) Uani 1 d . .
S2 S -0.1189(3) 0.0427(3) 0.2671(3) 0.1216(10) Uani 1 d . .
S3 S 0.3376(3) 0.2470(3) 0.7467(2) 0.1051(9) Uani 1 d . .
S4 S 0.4833(4) 0.0418(3) 0.2710(2) 0.1171(10) Uani 1 d . .
O1 O 0.5000 0.5000 0.5000 0.085(2) Uani 1 d S .
O2 O 0.2250(9) 0.5260(6) 0.5114(5) 0.117(2) Uani 1 d . .
O3 O -0.1031(20) 0.1177(19) -0.0157(17) 0.165(7) Uani 0.50 d P .
N1 N 0.2528(7) 0.4265(5) 0.2878(5) 0.070(2) Uani 1 d . .
N2 N 0.0957(9) 0.2683(8) 0.3723(6) 0.079(2) Uani 1 d . .
N3 N 0.3425(8) 0.3574(6) 0.5912(5) 0.075(2) Uani 1 d . .
N4 N 0.3816(7) 0.2471(5) 0.3643(5) 0.063(2) Uani 1 d . .
N5 N 0.3537(8) 0.6911(6) 0.8890(5) 0.072(2) Uani 1 d . .
N6 N 0.1847(7) 0.8108(6) 0.3659(5) 0.069(2) Uani 1 d . .
C1 C 0.2109(8) 0.4316(6) 0.1983(6) 0.062(2) Uani 1 d . .
C2 C 0.0072(11) 0.1735(10) 0.3276(8) 0.077(2) Uani 1 d . .
C3 C 0.3410(8) 0.3107(6) 0.6560(6) 0.057(2) Uani 1 d . .
C4 C 0.4199(8) 0.1615(7) 0.3239(6) 0.058(2) Uani 1 d . .
C6 C -0.0340(30) 0.0472(26) -0.0020(17) 0.108(8) Uani 0.50 d P .
C7 C 0.1202(15) 0.0906(11) 0.0538(10) 0.135(4) Uani 1 d . .
C51 C 0.2358(21) 0.6610(19) 0.7800(12) 0.261(11) Uani 1 d . .
H51A H 0.2694(21) 0.7079(19) 0.7389(12) 0.392 Uiso 1 calc R .
H51B H 0.1472(21) 0.6818(19) 0.7962(12) 0.392 Uiso 1 calc R .
H51C H 0.2113(21) 0.5730(19) 0.7314(12) 0.392 Uiso 1 calc R .
C52 C 0.3126(22) 0.6262(20) 0.9536(17) 0.280(13) Uani 1 d . .
H52A H 0.2814(22) 0.5379(20) 0.9050(17) 0.420 Uiso 1 calc R .
H52B H 0.2301(22) 0.6515(20) 0.9775(17) 0.420 Uiso 1 calc R .
H52C H 0.3981(22) 0.6445(20) 1.0229(17) 0.420 Uiso 1 calc R .
C53 C 0.3981(31) 0.8196(14) 0.9649(15) 0.300(14) Uani 1 d . .
H53A H 0.4275(31) 0.8680(14) 0.9237(15) 0.449 Uiso 1 calc R .
H53B H 0.4826(31) 0.8356(14) 1.0340(15) 0.449 Uiso 1 calc R .
H53C H 0.3146(31) 0.8426(14) 0.9886(15) 0.449 Uiso 1 calc R .
C54 C 0.4819(18) 0.6577(17) 0.8587(17) 0.260(11) Uani 1 d . .
H54A H 0.5104(18) 0.7022(17) 0.8142(17) 0.391 Uiso 1 calc R .
H54B H 0.4553(18) 0.5692(17) 0.8116(17) 0.391 Uiso 1 calc R .
H54C H 0.5656(18) 0.6792(17) 0.9301(17) 0.391 Uiso 1 calc R .
C61 C 0.1060(11) 0.7838(10) 0.2400(7) 0.115(4) Uani 1 d . .
H61A H 0.1644(11) 0.8374(10) 0.2160(7) 0.172 Uiso 1 calc R .
H61B H 0.0072(11) 0.7985(10) 0.2307(7) 0.172 Uiso 1 calc R .
H61C H 0.0953(11) 0.6979(10) 0.1915(7) 0.172 Uiso 1 calc R .
C62 C 0.2070(12) 0.9455(8) 0.4411(8) 0.107(3) Uani 1 d . .
H62A H 0.2655(12) 0.9970(8) 0.4152(8) 0.161 Uiso 1 calc R .
H62B H 0.2601(12) 0.9632(8) 0.5226(8) 0.161 Uiso 1 calc R .
H62C H 0.1098(12) 0.9629(8) 0.4339(8) 0.161 Uiso 1 calc R .
C63 C 0.3356(10) 0.7854(9) 0.3794(9) 0.108(3) Uani 1 d . .
H63A H 0.3952(10) 0.8383(9) 0.3555(9) 0.163 Uiso 1 calc R .
H63B H 0.3227(10) 0.6992(9) 0.3303(9) 0.163 Uiso 1 calc R .
H63C H 0.3865(10) 0.8020(9) 0.4610(9) 0.163 Uiso 1 calc R .
C64 C 0.0959(13) 0.7292(11) 0.4027(11) 0.133(4) Uani 1 d . .
H64A H 0.1471(13) 0.7468(11) 0.4845(11) 0.200 Uiso 1 calc R .
H64B H 0.0851(13) 0.6432(11) 0.3543(11) 0.200 Uiso 1 calc R .
H64C H -0.0029(13) 0.7438(11) 0.3935(11) 0.200 Uiso 1 calc R .

loop_
_atom_type_symbol
_atom_type_description
_atom_type_scat_dispersion_real
_atom_type_scat_dispersion_imag
_atom_type_scat_source
C C 0.0033 0.0016 'International Tables Vol C Tables 4.2.6.8 and 6.1.1.4'
H H 0.0000 0.0000 'International Tables Vol C Tables 4.2.6.8 and 6.1.1.4'
N N 0.0061 0.0033 'International Tables Vol C Tables 4.2.6.8 and 6.1.1.4'
O O 0.0106 0.0060 'International Tables Vol C Tables 4.2.6.8 and 6.1.1.4'
Mo Mo -1.6832 0.6857 'International Tables Vol C Tables 4.2.6.8 and 6.1.1.4'
S S 0.1246 0.1234 'International Tables Vol C Tables 4.2.6.8 and 6.1.1.4'

loop_
_geom_angle_atom_site_label_1
_geom_angle_atom_site_label_2
_geom_angle_atom_site_label_3
_geom_angle
_geom_angle_site_symmetry_1
_geom_angle_site_symmetry_3
_geom_angle_publ_flag
O2 Mo O1 100.7(3) . . ?
O2 Mo N3 95.5(3) . . ?
O1 Mo N3 91.8(2) . . ?
O2 Mo N1 95.4(3) . . ?
O1 Mo N1 92.0(2) . . ?
N3 Mo N1 167.6(2) . . ?
O2 Mo N2 95.8(3) . . ?
O1 Mo N2 163.5(2) . . ?
N3 Mo N2 86.1(3) . . ?
N1 Mo N2 87.0(3) . . ?
O2 Mo N4 175.2(3) . . ?
O1 Mo N4 84.1(2) . . ?
N3 Mo N4 83.6(2) . . ?
N1 Mo N4 85.1(2) . . ?
N2 Mo N4 79.4(2) . . ?
Mo O1 Mo 180.0 2_666 . ?
C1 N1 Mo 172.4(7) . . ?
C2 N2 Mo 164.4(7) . . ?
C3 N3 Mo 167.3(6) . . ?
C4 N4 Mo 176.7(6) . . ?
C52 N5 C53 106.7(13) . . ?
C52 N5 C51 112.6(13) . . ?
C53 N5 C51 113.0(13) . . ?
C52 N5 C54 109.2(13) . . ?
C53 N5 C54 108.5(14) . . ?
C51 N5 C54 106.7(12) . . ?
C64 N6 C61 109.6(8) . . ?
C64 N6 C63 108.5(8) . . ?
C61 N6 C63 109.3(7) . . ?
C64 N6 C62 111.1(7) . . ?
C61 N6 C62 109.7(7) . . ?
C63 N6 C62 108.7(7) . . ?
N1 C1 S1 178.5(7) . . ?
N2 C2 S2 178.5(8) . . ?
N3 C3 S3 179.3(6) . . ?
N4 C4 S4 177.1(7) . . ?
O3 C6 C7 118.8(29) . . ?
O3 C6 C6 173.1(38) . 2 ?
C7 C6 C6 67.4(19) . 2 ?
O3 C6 C7 117.7(26) . 2 ?
C7 C6 C7 123.4(15) . 2 ?
C6 C6 C7 56.0(20) 2 2 ?
C6 C7 C6 56.6(15) . 2 ?

loop_
_geom_bond_atom_site_label_1
_geom_bond_atom_site_label_2
_geom_bond_distance
_geom_bond_site_symmetry_2
_geom_bond_publ_flag
Mo O2 1.661(5) . ?
Mo O1 1.8418(11) . ?
Mo N3 2.080(6) . ?
Mo N1 2.081(6) . ?
Mo N2 2.103(8) . ?
Mo N4 2.238(6) . ?
S1 C1 1.597(7) . ?
S2 C2 1.594(11) . ?
S3 C3 1.592(8) . ?
S4 C4 1.619(8) . ?
O1 Mo 1.8417(11) 2_666 ?
O3 C6 1.17(2) . ?
N1 C1 1.134(8) . ?
N2 C2 1.141(10) . ?
N3 C3 1.146(8) . ?
N4 C4 1.124(8) . ?
N5 C52 1.395(13) . ?
N5 C53 1.410(15) . ?
N5 C51 1.424(13) . ?
N5 C54 1.434(14) . ?
N6 C64 1.463(11) . ?
N6 C61 1.478(9) . ?
N6 C63 1.481(10) . ?
N6 C62 1.492(10) . ?
C6 C7 1.37(3) . ?
C6 C6 1.38(4) 2 ?
C6 C7 1.52(3) 2 ?
C7 C6 1.52(3) 2 ?

loop_
_geom_torsion_atom_site_label_1
_geom_torsion_atom_site_label_2
_geom_torsion_atom_site_label_3
_geom_torsion_atom_site_label_4
_geom_torsion
_geom_torsion_site_symmetry_1
_geom_torsion_site_symmetry_2
_geom_torsion_site_symmetry_3
_geom_torsion_site_symmetry_4
_geom_torsion_publ_flag
O2 Mo O1 Mo 75.1(293) . . . 2_666 ?
N3 Mo O1 Mo -20.9(293) . . . 2_666 ?
N1 Mo O1 Mo 170.9(293) . . . 2_666 ?
N2 Mo O1 Mo -103.1(293) . . . 2_666 ?
N4 Mo O1 Mo -104.2(293) . . . 2_666 ?
O2 Mo N1 C1 -59.7(44) . . . . ?
O1 Mo N1 C1 -160.6(44) . . . . ?
N3 Mo N1 C1 92.0(46) . . . . ?
N2 Mo N1 C1 35.9(44) . . . . ?
N4 Mo N1 C1 115.6(44) . . . . ?
O2 Mo N2 C2 -164.7(27) . . . . ?
O1 Mo N2 C2 13.5(32) . . . . ?
N3 Mo N2 C2 -69.5(27) . . . . ?
N1 Mo N2 C2 100.2(27) . . . . ?
N4 Mo N2 C2 14.6(26) . . . . ?
O2 Mo N3 C3 97.1(27) . . . . ?
O1 Mo N3 C3 -162.0(27) . . . . ?
N1 Mo N3 C3 -54.5(33) . . . . ?
N2 Mo N3 C3 1.7(27) . . . . ?
N4 Mo N3 C3 -78.1(27) . . . . ?
O2 Mo N4 C4 -46.8(112) . . . . ?
O1 Mo N4 C4 124.9(100) . . . . ?
N3 Mo N4 C4 32.5(99) . . . . ?
N1 Mo N4 C4 -142.6(100) . . . . ?
N2 Mo N4 C4 -54.7(99) . . . . ?
Mo N1 C1 S1 50.0(299) . . . . ?
Mo N2 C2 S2 148.0(313) . . . . ?
Mo N3 C3 S3 -83.9(551) . . . . ?
Mo N4 C4 S4 -95.2(169) . . . . ?
O3 C6 C7 C6 -176.5(31) . . . 2 ?
C6 C6 C7 C6 0.0 2 . . 2 ?
C7 C6 C7 C6 0.004(2) 2 . . 2 ?
